data_4513674
loop_
_publ_author_name
'Si, Chang-Dai'
'Hu, Dong-Cheng'
'Fan, Yan'
'Dong, Xiu-Yan'
'Yao, Xiao-Qiang'
'Yang, Yun-Xia'
'Liu, Jia-Cheng'

_publ_section_title
;
 Three-Dimensional Supramolecular Architectures with CoIIIons Assembled
 from Hydrogen Bonding and \p&#x00B7;&#x00B7;&#x00B7;\p Stacking
 Interactions: Crystal Structures and Antiferromagnetic Properties
;
_journal_issue 12
_journal_name_full 'Crystal Growth &amp; Design'
_journal_page_first 5781
_journal_paper_doi 10.1021/acs.cgd.5b01124
_journal_volume 15
_journal_year 2015
_chemical_formula_sum 'C37 H28 Co2 N4 O10'
_chemical_formula_weight 806.49
_chemical_name_systematic
; 
 ? 
;
_space_group_IT_number 2
_symmetry_cell_setting triclinic
_symmetry_space_group_name_Hall '-P 1'
_symmetry_space_group_name_H-M 'P -1'
_atom_sites_solution_hydrogens geom
_atom_sites_solution_primary direct
_atom_sites_solution_secondary difmap
_audit_creation_method SHELXL-97
_cell_angle_alpha 85.741(15)
_cell_angle_beta 75.085(10)
_cell_angle_gamma 76.445(13)
_cell_formula_units_Z 2
_cell_length_a 8.8481(9)
_cell_length_b 12.215(3)
_cell_length_c 15.904(2)
_cell_measurement_reflns_used 2726
_cell_measurement_temperature 293(2)
_cell_measurement_theta_max 26.4420
_cell_measurement_theta_min 3.6560
_cell_volume 1614.5(5)
_computing_cell_refinement 'Bruker SAINT'
_computing_data_collection 'Bruker APEX2'
_computing_data_reduction 'Bruker SAINT'
_computing_molecular_graphics 'Bruker SHELXTL'
_computing_publication_material 'Bruker SHELXTL'
_computing_structure_refinement 'SHELXL-97 (Sheldrick, 1997)'
_computing_structure_solution 'SHELXS-97 (Sheldrick, 1990)'
_diffrn_ambient_temperature 293(2)
_diffrn_detector_area_resol_mean 16.0733
_diffrn_measured_fraction_theta_full 0.997
_diffrn_measured_fraction_theta_max 0.997
_diffrn_measurement_device_type 'SuperNova, Dual, Cu at zero, Eos'
_diffrn_measurement_method '\f and \w scans'
_diffrn_radiation_monochromator graphite
_diffrn_radiation_source 'fine-focus sealed tube'
_diffrn_radiation_type MoK\a
_diffrn_radiation_wavelength 0.71073
_diffrn_reflns_av_R_equivalents 0.0520
_diffrn_reflns_av_sigmaI/netI 0.0940
_diffrn_reflns_limit_h_max 10
_diffrn_reflns_limit_h_min -10
_diffrn_reflns_limit_k_max 15
_diffrn_reflns_limit_k_min -14
_diffrn_reflns_limit_l_max 16
_diffrn_reflns_limit_l_min -19
_diffrn_reflns_number 10931
_diffrn_reflns_theta_full 25.50
_diffrn_reflns_theta_max 26.02
_diffrn_reflns_theta_min 3.06
_diffrn_standards_number 12103
_exptl_absorpt_coefficient_mu 1.098
_exptl_absorpt_correction_T_max 1.00000
_exptl_absorpt_correction_T_min 0.90278
_exptl_absorpt_correction_type multi-scan
_exptl_absorpt_process_details sadabs
_exptl_crystal_colour 'clear light purple'
_exptl_crystal_density_diffrn 1.657
_exptl_crystal_density_method 'not measured'
_exptl_crystal_description block
_exptl_crystal_F_000 822
_exptl_crystal_size_max 0.1900
_exptl_crystal_size_mid 0.1700
_exptl_crystal_size_min 0.0400
_refine_diff_density_max 0.646
_refine_diff_density_min -0.576
_refine_diff_density_rms 0.092
_refine_ls_extinction_method none
_refine_ls_goodness_of_fit_ref 1.033
_refine_ls_hydrogen_treatment mixed
_refine_ls_matrix_type full
_refine_ls_number_parameters 486
_refine_ls_number_reflns 6338
_refine_ls_number_restraints 0
_refine_ls_restrained_S_all 1.033
_refine_ls_R_factor_all 0.0784
_refine_ls_R_factor_gt 0.0526
_refine_ls_shift/su_max 0.000
_refine_ls_shift/su_mean 0.000
_refine_ls_structure_factor_coef Fsqd
_refine_ls_weighting_details 'calc w=1/[\s^2^(Fo^2^)+(0.0387P)^2^+0.0000P] where P=(Fo^2^+2Fc^2^)/3'
_refine_ls_weighting_scheme calc
_refine_ls_wR_factor_gt 0.1082
_refine_ls_wR_factor_ref 0.1294
_reflns_number_gt 4493
_reflns_number_total 6338
_reflns_threshold_expression >2sigma(I)
_cod_data_source_file cg5b01124_si_001.cif
_cod_data_source_block 3
_cod_depositor_comments 'Adding full bibliography for 4513672--4513676.cif.'
_cod_database_code 4513674

loop_
_symmetry_equiv_pos_as_xyz
'x, y, z'
'-x, -y, -z'

loop_
_atom_site_label
_atom_site_type_symbol
_atom_site_fract_x
_atom_site_fract_y
_atom_site_fract_z
_atom_site_U_iso_or_equiv
_atom_site_adp_type
_atom_site_occupancy
_atom_site_symmetry_multiplicity
_atom_site_calc_flag
_atom_site_refinement_flags
Co1 Co 0.53710(6) 0.45593(5) 0.09110(3) 0.02069(15) Uani 1 1 d .
Co2 Co 0.40432(6) 0.27393(5) -0.01848(3) 0.02408(16) Uani 1 1 d .
O1 O 0.3193(3) 0.5632(2) 0.16046(16) 0.0273(7) Uani 1 1 d .
O2 O 0.1192(3) 0.4876(3) 0.2404(2) 0.0483(9) Uani 1 1 d .
O3 O -0.3524(3) 0.8258(2) 0.29010(17) 0.0271(7) Uani 1 1 d .
O8 O 0.4015(3) 0.4245(2) 0.01329(16) 0.0234(6) Uani 1 1 d .
O9 O 0.1385(3) 0.3285(3) 0.00318(19) 0.0447(9) Uani 1 1 d .
H9A H 0.1072 0.3593 -0.0472 0.067 Uiso 1 1 d R
H9B H 0.0897 0.3850 0.0455 0.067 Uiso 1 1 d R
N1 N 0.5349(4) 0.3211(3) 0.18078(19) 0.0256(8) Uani 1 1 d .
N2 N 0.4492(4) 0.2125(3) 0.29105(19) 0.0240(8) Uani 1 1 d .
N3 N 0.3688(4) 0.1476(3) 0.0694(2) 0.0265(8) Uani 1 1 d .
N4 N 0.2690(4) 0.0403(3) 0.17734(19) 0.0246(8) Uani 1 1 d .
C1 C 0.1733(4) 0.5645(4) 0.1950(3) 0.0265(10) Uani 1 1 d .
C2 C 0.0548(4) 0.6711(3) 0.1815(2) 0.0225(9) Uani 1 1 d .
C3 C 0.0943(4) 0.7474(4) 0.1135(2) 0.0229(9) Uani 1 1 d .
C4 C -0.0140(5) 0.8490(4) 0.1106(3) 0.0277(10) Uani 1 1 d .
H4 H 0.0135 0.9017 0.0676 0.033 Uiso 1 1 calc R
C5 C -0.1611(5) 0.8743(4) 0.1694(3) 0.0298(10) Uani 1 1 d .
H5 H -0.2319 0.9431 0.1661 0.036 Uiso 1 1 calc R
C6 C -0.2020(4) 0.7960(3) 0.2332(2) 0.0235(9) Uani 1 1 d .
C7 C -0.0952(4) 0.6953(3) 0.2401(2) 0.0252(9) Uani 1 1 d .
H7 H -0.1236 0.6436 0.2838 0.030 Uiso 1 1 calc R
C8 C -0.4280(4) 0.7418(3) 0.3341(2) 0.0222(9) Uani 1 1 d .
C9 C -0.4823(4) 0.7502(4) 0.4218(2) 0.0271(10) Uani 1 1 d .
H9 H -0.4536 0.8030 0.4502 0.033 Uiso 1 1 calc R
C10 C -0.5810(5) 0.6811(4) 0.4712(3) 0.0295(10) Uani 1 1 d .
C11 C -0.6471(5) 0.6919(4) 0.5621(3) 0.0403(12) Uani 1 1 d .
H11 H -0.6220 0.7450 0.5921 0.048 Uiso 1 1 calc R
C12 C -0.7470(6) 0.6257(5) 0.6065(3) 0.0464(14) Uani 1 1 d .
H12 H -0.7874 0.6333 0.6664 0.056 Uiso 1 1 calc R
C13 C -0.7894(6) 0.5466(5) 0.5630(3) 0.0511(15) Uani 1 1 d .
H13 H -0.8607 0.5038 0.5935 0.061 Uiso 1 1 calc R
C14 C -0.7254(5) 0.5324(4) 0.4752(3) 0.0400(12) Uani 1 1 d .
H14 H -0.7525 0.4787 0.4468 0.048 Uiso 1 1 calc R
C15 C -0.6188(5) 0.5977(4) 0.4272(2) 0.0269(9) Uani 1 1 d .
C20 C 0.4107(5) 0.3048(4) 0.2427(2) 0.0269(9) Uani 1 1 d .
H20 H 0.3087 0.3516 0.2519 0.032 Uiso 1 1 calc R
C21 C 0.6611(5) 0.2350(4) 0.1901(2) 0.0277(10) Uani 1 1 d .
H21 H 0.7651 0.2246 0.1551 0.033 Uiso 1 1 calc R
C22 C 0.6109(4) 0.1674(4) 0.2578(2) 0.0280(10) Uani 1 1 d .
H22 H 0.6727 0.1035 0.2780 0.034 Uiso 1 1 calc R
C23 C 0.3451(5) 0.1762(4) 0.3673(2) 0.0256(9) Uani 1 1 d .
C24 C 0.2055(5) 0.2495(4) 0.4086(3) 0.0364(11) Uani 1 1 d .
H24 H 0.1773 0.3217 0.3860 0.044 Uiso 1 1 calc R
C25 C 0.1081(5) 0.2150(4) 0.4836(3) 0.0371(11) Uani 1 1 d .
H25 H 0.0142 0.2652 0.5105 0.045 Uiso 1 1 calc R
C26 C 0.1448(5) 0.1083(4) 0.5205(3) 0.0278(10) Uani 1 1 d .
C27 C 0.2849(5) 0.0365(4) 0.4765(3) 0.0400(12) Uani 1 1 d .
H27 H 0.3127 -0.0362 0.4984 0.048 Uiso 1 1 calc R
C28 C 0.3847(5) 0.0691(4) 0.4011(3) 0.0390(12) Uani 1 1 d .
H28 H 0.4779 0.0189 0.3735 0.047 Uiso 1 1 calc R
C29 C 0.2379(5) 0.1313(4) 0.1263(3) 0.0307(10) Uani 1 1 d .
H29 H 0.1363 0.1772 0.1305 0.037 Uiso 1 1 calc R
C30 C 0.4918(5) 0.0619(4) 0.0857(2) 0.0280(10) Uani 1 1 d .
H30 H 0.5992 0.0523 0.0560 0.034 Uiso 1 1 calc R
C31 C 0.4327(5) -0.0056(4) 0.1510(3) 0.0302(10) Uani 1 1 d .
H31 H 0.4899 -0.0697 0.1736 0.036 Uiso 1 1 calc R
C32 C 0.1614(4) 0.0016(4) 0.2497(2) 0.0257(9) Uani 1 1 d .
C33 C 0.0387(5) 0.0788(4) 0.3009(3) 0.0351(11) Uani 1 1 d .
H33 H 0.0220 0.1550 0.2860 0.042 Uiso 1 1 calc R
C34 C -0.0590(5) 0.0412(4) 0.3746(3) 0.0364(11) Uani 1 1 d .
H34 H -0.1404 0.0937 0.4092 0.044 Uiso 1 1 calc R
C35 C -0.0404(5) -0.0713(4) 0.3986(3) 0.0267(9) Uani 1 1 d .
C36 C 0.0843(5) -0.1469(4) 0.3455(3) 0.0318(10) Uani 1 1 d .
H36 H 0.1014 -0.2231 0.3602 0.038 Uiso 1 1 calc R
C37 C 0.1833(5) -0.1116(4) 0.2713(3) 0.0308(10) Uani 1 1 d .
H37 H 0.2642 -0.1638 0.2362 0.037 Uiso 1 1 calc R
O10 O -0.0540(4) 0.3849(3) 0.1638(2) 0.0534(10) Uani 1 1 d G
H10A H -0.0051 0.4176 0.1902 0.080 Uiso 1 1 d G
H10B H -0.1427 0.4286 0.1607 0.080 Uiso 1 1 d G
H8 H 0.310(5) 0.460(4) 0.030(3) 0.044(15) Uiso 1 1 d .
O16 O -0.3534(3) 0.5392(2) 0.16493(16) 0.0259(7) Uani 1 1 d .
C17 C -0.4563(4) 0.6544(3) 0.2896(2) 0.0215(9) Uani 1 1 d .
C18 C -0.4025(4) 0.6395(4) 0.1925(2) 0.0242(9) Uani 1 1 d .
O6 O -0.4172(3) 0.7266(2) 0.14575(16) 0.0287(7) Uani 1 1 d .
C16 C -0.5496(4) 0.5837(4) 0.3365(2) 0.0260(9) Uani 1 1 d .
C19 C 0.2473(4) 0.7197(3) 0.0427(2) 0.0232(9) Uani 1 1 d .
O4 O 0.2537(3) 0.6449(2) -0.00930(17) 0.0282(7) Uani 1 1 d .
O5 O 0.3490(3) 0.7773(2) 0.03912(18) 0.0332(7) Uani 1 1 d .

loop_
_atom_site_aniso_label
_atom_site_aniso_U_11
_atom_site_aniso_U_22
_atom_site_aniso_U_33
_atom_site_aniso_U_23
_atom_site_aniso_U_13
_atom_site_aniso_U_12
Co1 0.0232(3) 0.0204(3) 0.0173(3) 0.0030(2) -0.0022(2) -0.0067(2)
Co2 0.0300(3) 0.0220(3) 0.0205(3) 0.0043(2) -0.0026(2) -0.0116(2)
O1 0.0191(14) 0.0322(19) 0.0268(15) -0.0005(13) -0.0021(11) -0.0022(12)
O2 0.0310(16) 0.031(2) 0.074(2) 0.0232(17) -0.0063(16) -0.0049(15)
O3 0.0190(13) 0.0213(17) 0.0330(16) -0.0018(13) 0.0074(11) -0.0034(12)
O8 0.0258(15) 0.0195(17) 0.0227(15) 0.0020(12) -0.0029(12) -0.0049(13)
O9 0.0351(17) 0.060(3) 0.0385(19) 0.0002(17) -0.0085(14) -0.0110(16)
N1 0.0283(18) 0.024(2) 0.0222(17) 0.0045(15) -0.0028(14) -0.0072(15)
N2 0.0248(17) 0.023(2) 0.0214(17) 0.0070(14) -0.0019(14) -0.0054(15)
N3 0.0235(17) 0.028(2) 0.0275(18) 0.0050(15) -0.0020(14) -0.0113(15)
N4 0.0248(17) 0.024(2) 0.0212(17) 0.0055(14) 0.0023(14) -0.0076(15)
C1 0.021(2) 0.028(3) 0.031(2) -0.0008(19) -0.0075(17) -0.0032(18)
C2 0.0190(19) 0.024(2) 0.023(2) -0.0007(17) -0.0026(16) -0.0057(17)
C3 0.0221(19) 0.025(2) 0.021(2) 0.0014(17) -0.0023(16) -0.0098(17)
C4 0.029(2) 0.023(2) 0.029(2) 0.0074(18) -0.0029(17) -0.0084(18)
C5 0.025(2) 0.023(3) 0.033(2) 0.0033(19) -0.0014(18) 0.0012(18)
C6 0.023(2) 0.024(2) 0.023(2) -0.0023(17) -0.0014(16) -0.0083(17)
C7 0.023(2) 0.022(2) 0.026(2) 0.0050(17) -0.0029(16) -0.0022(17)
C8 0.0192(19) 0.019(2) 0.026(2) 0.0018(17) -0.0028(16) -0.0031(17)
C9 0.026(2) 0.033(3) 0.021(2) -0.0043(18) -0.0023(16) -0.0065(19)
C10 0.026(2) 0.031(3) 0.025(2) 0.0012(19) -0.0016(17) -0.0006(19)
C11 0.047(3) 0.041(3) 0.023(2) 0.002(2) -0.002(2) 0.002(2)
C12 0.045(3) 0.053(4) 0.025(3) 0.010(2) 0.003(2) 0.003(3)
C13 0.041(3) 0.056(4) 0.041(3) 0.025(3) 0.008(2) -0.009(3)
C14 0.042(3) 0.031(3) 0.041(3) 0.006(2) 0.000(2) -0.010(2)
C15 0.029(2) 0.023(2) 0.024(2) 0.0033(17) -0.0008(17) -0.0037(18)
C20 0.025(2) 0.025(2) 0.025(2) 0.0053(18) -0.0010(17) -0.0041(18)
C21 0.026(2) 0.026(3) 0.026(2) 0.0041(18) -0.0010(17) -0.0045(18)
C22 0.028(2) 0.021(2) 0.030(2) 0.0057(18) -0.0047(18) -0.0015(18)
C23 0.031(2) 0.027(3) 0.020(2) 0.0067(17) -0.0030(17) -0.0136(19)
C24 0.039(2) 0.022(3) 0.036(3) 0.009(2) 0.005(2) -0.001(2)
C25 0.038(2) 0.028(3) 0.031(2) 0.005(2) 0.0078(19) 0.001(2)
C26 0.030(2) 0.024(2) 0.027(2) 0.0036(18) -0.0040(18) -0.0066(19)
C27 0.039(3) 0.026(3) 0.040(3) 0.013(2) 0.005(2) 0.001(2)
C28 0.036(2) 0.026(3) 0.042(3) 0.010(2) 0.007(2) -0.004(2)
C29 0.026(2) 0.028(3) 0.036(2) 0.0122(19) -0.0044(18) -0.0089(19)
C30 0.023(2) 0.027(3) 0.032(2) 0.0071(19) -0.0017(17) -0.0086(18)
C31 0.026(2) 0.028(3) 0.035(2) 0.0107(19) -0.0054(18) -0.0079(19)
C32 0.025(2) 0.028(3) 0.025(2) 0.0080(18) -0.0023(16) -0.0134(18)
C33 0.040(3) 0.019(3) 0.038(3) 0.011(2) 0.003(2) -0.008(2)
C34 0.038(2) 0.024(3) 0.036(3) 0.002(2) 0.008(2) -0.003(2)
C35 0.026(2) 0.027(3) 0.027(2) 0.0059(18) -0.0027(17) -0.0118(18)
C36 0.042(2) 0.018(2) 0.033(2) 0.0059(19) -0.005(2) -0.009(2)
C37 0.032(2) 0.026(3) 0.030(2) 0.0033(19) 0.0015(18) -0.0081(19)
O10 0.0371(19) 0.056(3) 0.065(3) -0.005(2) -0.0147(17) -0.0027(18)
O16 0.0259(14) 0.0243(17) 0.0250(15) -0.0022(12) -0.0052(11) -0.0017(13)
C17 0.0211(19) 0.022(2) 0.019(2) -0.0010(16) -0.0042(15) -0.0016(17)
C18 0.0200(19) 0.026(3) 0.025(2) -0.0034(19) -0.0013(16) -0.0048(18)
O6 0.0398(16) 0.0248(18) 0.0209(15) 0.0038(12) -0.0055(12) -0.0100(14)
C16 0.023(2) 0.028(3) 0.023(2) 0.0057(18) -0.0003(16) -0.0075(18)
C19 0.0181(19) 0.020(2) 0.025(2) 0.0084(17) -0.0004(16) 0.0004(17)
O4 0.0273(15) 0.0293(18) 0.0237(15) 0.0004(13) -0.0017(12) -0.0037(13)
O5 0.0243(15) 0.0260(18) 0.0463(18) 0.0025(14) 0.0005(13) -0.0110(13)

loop_
_atom_type_symbol
_atom_type_description
_atom_type_scat_dispersion_real
_atom_type_scat_dispersion_imag
_atom_type_scat_source
C C 0.0033 0.0016 'International Tables Vol C Tables 4.2.6.8 and 6.1.1.4'
H H 0.0000 0.0000 'International Tables Vol C Tables 4.2.6.8 and 6.1.1.4'
N N 0.0061 0.0033 'International Tables Vol C Tables 4.2.6.8 and 6.1.1.4'
O O 0.0106 0.0060 'International Tables Vol C Tables 4.2.6.8 and 6.1.1.4'
Co Co 0.3494 0.9721 'International Tables Vol C Tables 4.2.6.8 and 6.1.1.4'

loop_
_geom_angle_atom_site_label_1
_geom_angle_atom_site_label_2
_geom_angle_atom_site_label_3
_geom_angle
_geom_angle_site_symmetry_1
_geom_angle_site_symmetry_3
O8 Co1 N1 103.07(12) . .
O8 Co1 O4 89.94(11) . 2_665
N1 Co1 O4 88.19(11) . 2_665
O8 Co1 O16 163.00(11) . 1_655
N1 Co1 O16 91.07(12) . 1_655
O4 Co1 O16 100.03(10) 2_665 1_655
O8 Co1 O1 85.14(10) . .
N1 Co1 O1 96.62(11) . .
O4 Co1 O1 173.78(10) 2_665 .
O16 Co1 O1 83.87(10) 1_655 .
O8 Co1 O8 81.78(12) . 2_665
N1 Co1 O8 166.41(11) . 2_665
O4 Co1 O8 79.05(11) 2_665 2_665
O16 Co1 O8 86.60(11) 1_655 2_665
O1 Co1 O8 96.44(11) . 2_665
O8 Co2 O6 108.64(12) . 2_565
O8 Co2 N3 123.50(12) . .
O6 Co2 N3 127.38(13) 2_565 .
O8 Co2 O5 92.99(12) . 2_665
O6 Co2 O5 92.14(11) 2_565 2_665
N3 Co2 O5 91.88(12) . 2_665
O8 Co2 O9 87.27(12) . .
O6 Co2 O9 87.61(11) 2_565 .
N3 Co2 O9 88.12(13) . .
O5 Co2 O9 179.69(12) 2_665 .
C1 O1 Co1 141.9(3) . .
C6 O3 C8 119.8(3) . .
Co2 O8 Co1 122.90(14) . .
Co2 O8 Co1 117.87(12) . 2_665
Co1 O8 Co1 98.22(12) . 2_665
Co2 O8 H8 110(3) . .
Co1 O8 H8 110(3) . .
Co1 O8 H8 94(3) 2_665 .
Co2 O9 H9A 112.6 . .
Co2 O9 H9B 114.2 . .
H9A O9 H9B 104.7 . .
C20 N1 C21 105.8(3) . .
C20 N1 Co1 126.1(3) . .
C21 N1 Co1 128.1(3) . .
C20 N2 C22 106.6(3) . .
C20 N2 C23 125.7(3) . .
C22 N2 C23 127.4(3) . .
C29 N3 C30 105.3(3) . .
C29 N3 Co2 130.9(3) . .
C30 N3 Co2 123.5(2) . .
C29 N4 C31 106.9(3) . .
C29 N4 C32 127.9(3) . .
C31 N4 C32 125.0(3) . .
O2 C1 O1 126.3(4) . .
O2 C1 C2 117.6(3) . .
O1 C1 C2 116.0(4) . .
C7 C2 C3 119.8(4) . .
C7 C2 C1 118.6(4) . .
C3 C2 C1 121.6(3) . .
C4 C3 C2 118.3(3) . .
C4 C3 C19 119.8(4) . .
C2 C3 C19 121.8(4) . .
C5 C4 C3 122.0(4) . .
C5 C4 H4 119.0 . .
C3 C4 H4 119.0 . .
C4 C5 C6 119.0(4) . .
C4 C5 H5 120.5 . .
C6 C5 H5 120.5 . .
C5 C6 C7 120.8(3) . .
C5 C6 O3 116.4(3) . .
C7 C6 O3 122.8(4) . .
C6 C7 C2 119.9(4) . .
C6 C7 H7 120.0 . .
C2 C7 H7 120.0 . .
C9 C8 O3 117.0(4) . .
C9 C8 C17 120.4(4) . .
O3 C8 C17 122.4(3) . .
C8 C9 C10 121.9(4) . .
C8 C9 H9 119.1 . .
C10 C9 H9 119.1 . .
C9 C10 C11 123.3(4) . .
C9 C10 C15 118.4(4) . .
C11 C10 C15 118.3(4) . .
C12 C11 C10 121.1(5) . .
C12 C11 H11 119.4 . .
C10 C11 H11 119.4 . .
C11 C12 C13 120.8(4) . .
C11 C12 H12 119.6 . .
C13 C12 H12 119.6 . .
C14 C13 C12 119.7(5) . .
C14 C13 H13 120.2 . .
C12 C13 H13 120.2 . .
C13 C14 C15 121.2(5) . .
C13 C14 H14 119.4 . .
C15 C14 H14 119.4 . .
C14 C15 C16 122.2(4) . .
C14 C15 C10 118.9(4) . .
C16 C15 C10 118.9(4) . .
N1 C20 N2 111.8(3) . .
N1 C20 H20 124.1 . .
N2 C20 H20 124.1 . .
C22 C21 N1 109.6(3) . .
C22 C21 H21 125.2 . .
N1 C21 H21 125.2 . .
C21 C22 N2 106.3(4) . .
C21 C22 H22 126.9 . .
N2 C22 H22 126.9 . .
C28 C23 C24 119.4(4) . .
C28 C23 N2 120.5(4) . .
C24 C23 N2 120.0(4) . .
C25 C24 C23 119.7(4) . .
C25 C24 H24 120.1 . .
C23 C24 H24 120.1 . .
C24 C25 C26 122.6(4) . .
C24 C25 H25 118.7 . .
C26 C25 H25 118.7 . .
C27 C26 C25 116.0(4) . .
C27 C26 C35 121.4(4) . 2_556
C25 C26 C35 122.6(4) . 2_556
C28 C27 C26 122.5(4) . .
C28 C27 H27 118.8 . .
C26 C27 H27 118.8 . .
C23 C28 C27 119.7(4) . .
C23 C28 H28 120.1 . .
C27 C28 H28 120.1 . .
N3 C29 N4 111.9(4) . .
N3 C29 H29 124.1 . .
N4 C29 H29 124.1 . .
C31 C30 N3 110.0(3) . .
C31 C30 H30 125.0 . .
N3 C30 H30 125.0 . .
C30 C31 N4 105.9(4) . .
C30 C31 H31 127.0 . .
N4 C31 H31 127.0 . .
C37 C32 C33 120.1(4) . .
C37 C32 N4 120.5(3) . .
C33 C32 N4 119.4(4) . .
C32 C33 C34 119.1(4) . .
C32 C33 H33 120.5 . .
C34 C33 H33 120.5 . .
C35 C34 C33 122.6(4) . .
C35 C34 H34 118.7 . .
C33 C34 H34 118.7 . .
C34 C35 C36 116.8(4) . .
C34 C35 C26 121.1(4) . 2_556
C36 C35 C26 122.1(4) . 2_556
C37 C36 C35 121.8(4) . .
C37 C36 H36 119.1 . .
C35 C36 H36 119.1 . .
C32 C37 C36 119.7(4) . .
C32 C37 H37 120.2 . .
C36 C37 H37 120.2 . .
H10A O10 H10B 109.5 . .
C18 O16 Co1 126.9(2) . 1_455
C16 C17 C8 118.7(3) . .
C16 C17 C18 116.9(4) . .
C8 C17 C18 124.1(4) . .
O6 C18 O16 125.5(4) . .
O6 C18 C17 117.3(3) . .
O16 C18 C17 117.1(4) . .
C18 O6 Co2 124.0(3) . 2_565
C17 C16 C15 121.3(4) . .
O5 C19 O4 127.4(3) . .
O5 C19 C3 117.0(4) . .
O4 C19 C3 115.4(4) . .
C19 O4 Co1 127.7(2) . 2_665
C19 O5 Co2 129.4(3) . 2_665

loop_
_geom_bond_atom_site_label_1
_geom_bond_atom_site_label_2
_geom_bond_distance
_geom_bond_site_symmetry_2
Co1 O8 2.042(3) .
Co1 N1 2.097(3) .
Co1 O4 2.136(2) 2_665
Co1 O16 2.139(3) 1_655
Co1 O1 2.141(2) .
Co1 O8 2.175(3) 2_665
Co2 O8 1.936(3) .
Co2 O6 1.998(3) 2_565
Co2 N3 2.029(3) .
Co2 O5 2.070(3) 2_665
Co2 O9 2.231(3) .
O1 C1 1.264(4) .
O2 C1 1.251(5) .
O3 C6 1.387(4) .
O3 C8 1.402(5) .
O8 Co1 2.175(3) 2_665
O8 H8 0.81(4) .
O9 H9A 0.9390 .
O9 H9B 0.9460 .
N1 C20 1.316(5) .
N1 C21 1.373(5) .
N2 C20 1.343(5) .
N2 C22 1.383(5) .
N2 C23 1.432(5) .
N3 C29 1.320(5) .
N3 C30 1.384(5) .
N4 C29 1.344(5) .
N4 C31 1.390(5) .
N4 C32 1.422(5) .
C1 C2 1.508(5) .
C2 C7 1.392(5) .
C2 C3 1.403(5) .
C3 C4 1.385(5) .
C3 C19 1.507(5) .
C4 C5 1.375(5) .
C4 H4 0.9300 .
C5 C6 1.380(6) .
C5 H5 0.9300 .
C6 C7 1.382(5) .
C7 H7 0.9300 .
C8 C9 1.357(5) .
C8 C17 1.426(5) .
C9 C10 1.408(6) .
C9 H9 0.9300 .
C10 C11 1.418(5) .
C10 C15 1.422(6) .
C11 C12 1.365(7) .
C11 H11 0.9300 .
C12 C13 1.398(7) .
C12 H12 0.9300 .
C13 C14 1.372(6) .
C13 H13 0.9300 .
C14 C15 1.414(6) .
C14 H14 0.9300 .
C15 C16 1.421(5) .
C20 H20 0.9300 .
C21 C22 1.354(6) .
C21 H21 0.9300 .
C22 H22 0.9300 .
C23 C28 1.379(6) .
C23 C24 1.382(5) .
C24 C25 1.382(6) .
C24 H24 0.9300 .
C25 C26 1.391(6) .
C25 H25 0.9300 .
C26 C27 1.390(5) .
C26 C35 1.486(5) 2_556
C27 C28 1.387(6) .
C27 H27 0.9300 .
C28 H28 0.9300 .
C29 H29 0.9300 .
C30 C31 1.352(6) .
C30 H30 0.9300 .
C31 H31 0.9300 .
C32 C37 1.380(6) .
C32 C33 1.382(5) .
C33 C34 1.385(5) .
C33 H33 0.9300 .
C34 C35 1.383(6) .
C34 H34 0.9300 .
C35 C36 1.394(5) .
C35 C26 1.486(5) 2_556
C36 C37 1.383(5) .
C36 H36 0.9300 .
C37 H37 0.9300 .
O10 H10A 0.8496 .
O10 H10B 0.8499 .
O16 C18 1.271(5) .
O16 Co1 2.139(3) 1_455
C17 C16 1.381(5) .
C17 C18 1.506(5) .
C18 O6 1.252(5) .
O6 Co2 1.998(3) 2_565
C19 O5 1.254(5) .
C19 O4 1.260(5) .
O4 Co1 2.136(2) 2_665
O5 Co2 2.070(3) 2_665

loop_
_geom_torsion_atom_site_label_1
_geom_torsion_atom_site_label_2
_geom_torsion_atom_site_label_3
_geom_torsion_atom_site_label_4
_geom_torsion
_geom_torsion_site_symmetry_1
_geom_torsion_site_symmetry_4
O8 Co1 O1 C1 49.6(4) . .
N1 Co1 O1 C1 -53.1(4) . .
O4 Co1 O1 C1 87.4(12) 2_665 .
O16 Co1 O1 C1 -143.4(4) 1_655 .
O8 Co1 O1 C1 130.7(4) 2_665 .
O6 Co2 O8 Co1 -135.13(14) 2_565 .
N3 Co2 O8 Co1 52.4(2) . .
O5 Co2 O8 Co1 -41.85(17) 2_665 .
O9 Co2 O8 Co1 138.32(16) . .
O6 Co2 O8 Co1 -12.80(18) 2_565 2_665
N3 Co2 O8 Co1 174.72(13) . 2_665
O5 Co2 O8 Co1 80.48(15) 2_665 2_665
O9 Co2 O8 Co1 -99.34(15) . 2_665
N1 Co1 O8 Co2 -36.07(17) . .
O4 Co1 O8 Co2 52.05(16) 2_665 .
O16 Co1 O8 Co2 178.4(3) 1_655 .
O1 Co1 O8 Co2 -131.76(16) . .
O8 Co1 O8 Co2 131.0(2) 2_665 .
N1 Co1 O8 Co1 -167.07(11) . 2_665
O4 Co1 O8 Co1 -78.95(11) 2_665 2_665
O16 Co1 O8 Co1 47.4(4) 1_655 2_665
O1 Co1 O8 Co1 97.24(12) . 2_665
O8 Co1 O8 Co1 0.0 2_665 2_665
O8 Co1 N1 C20 -70.0(4) . .
O4 Co1 N1 C20 -159.5(4) 2_665 .
O16 Co1 N1 C20 100.5(3) 1_655 .
O1 Co1 N1 C20 16.6(4) . .
O8 Co1 N1 C20 -179.5(4) 2_665 .
O8 Co1 N1 C21 113.0(3) . .
O4 Co1 N1 C21 23.5(3) 2_665 .
O16 Co1 N1 C21 -76.5(3) 1_655 .
O1 Co1 N1 C21 -160.5(3) . .
O8 Co1 N1 C21 3.4(7) 2_665 .
O8 Co2 N3 C29 71.7(4) . .
O6 Co2 N3 C29 -99.3(4) 2_565 .
O5 Co2 N3 C29 166.5(4) 2_665 .
O9 Co2 N3 C29 -13.8(4) . .
O8 Co2 N3 C30 -102.2(3) . .
O6 Co2 N3 C30 86.8(3) 2_565 .
O5 Co2 N3 C30 -7.4(3) 2_665 .
O9 Co2 N3 C30 172.3(3) . .
Co1 O1 C1 O2 42.5(7) . .
Co1 O1 C1 C2 -139.4(3) . .
O2 C1 C2 C7 20.7(6) . .
O1 C1 C2 C7 -157.6(4) . .
O2 C1 C2 C3 -161.4(4) . .
O1 C1 C2 C3 20.3(6) . .
C7 C2 C3 C4 4.6(6) . .
C1 C2 C3 C4 -173.3(4) . .
C7 C2 C3 C19 -173.1(4) . .
C1 C2 C3 C19 9.0(6) . .
C2 C3 C4 C5 -3.4(6) . .
C19 C3 C4 C5 174.4(4) . .
C3 C4 C5 C6 -0.1(7) . .
C4 C5 C6 C7 2.2(6) . .
C4 C5 C6 O3 -179.5(4) . .
C8 O3 C6 C5 156.3(4) . .
C8 O3 C6 C7 -25.5(5) . .
C5 C6 C7 C2 -0.9(6) . .
O3 C6 C7 C2 -179.1(4) . .
C3 C2 C7 C6 -2.6(6) . .
C1 C2 C7 C6 175.4(4) . .
C6 O3 C8 C9 128.1(4) . .
C6 O3 C8 C17 -55.6(5) . .
O3 C8 C9 C10 170.2(4) . .
C17 C8 C9 C10 -6.3(6) . .
C8 C9 C10 C11 -176.3(4) . .
C8 C9 C10 C15 2.4(6) . .
C9 C10 C11 C12 177.5(4) . .
C15 C10 C11 C12 -1.2(6) . .
C10 C11 C12 C13 -1.2(7) . .
C11 C12 C13 C14 2.4(7) . .
C12 C13 C14 C15 -1.1(7) . .
C13 C14 C15 C16 179.3(4) . .
C13 C14 C15 C10 -1.3(7) . .
C9 C10 C15 C14 -176.3(4) . .
C11 C10 C15 C14 2.4(6) . .
C9 C10 C15 C16 3.1(6) . .
C11 C10 C15 C16 -178.2(4) . .
C21 N1 C20 N2 -0.5(5) . .
Co1 N1 C20 N2 -178.1(3) . .
C22 N2 C20 N1 0.7(5) . .
C23 N2 C20 N1 175.0(4) . .
C20 N1 C21 C22 0.1(5) . .
Co1 N1 C21 C22 177.6(3) . .
N1 C21 C22 N2 0.3(5) . .
C20 N2 C22 C21 -0.6(5) . .
C23 N2 C22 C21 -174.8(4) . .
C20 N2 C23 C28 166.3(4) . .
C22 N2 C23 C28 -20.6(7) . .
C20 N2 C23 C24 -15.1(6) . .
C22 N2 C23 C24 157.9(4) . .
C28 C23 C24 C25 0.6(7) . .
N2 C23 C24 C25 -178.0(4) . .
C23 C24 C25 C26 0.4(8) . .
C24 C25 C26 C27 -1.2(7) . .
C24 C25 C26 C35 179.8(4) . 2_556
C25 C26 C27 C28 1.2(7) . .
C35 C26 C27 C28 -179.8(5) 2_556 .
C24 C23 C28 C27 -0.5(7) . .
N2 C23 C28 C27 178.0(4) . .
C26 C27 C28 C23 -0.4(8) . .
C30 N3 C29 N4 -0.5(5) . .
Co2 N3 C29 N4 -175.2(3) . .
C31 N4 C29 N3 -0.2(5) . .
C32 N4 C29 N3 174.7(4) . .
C29 N3 C30 C31 1.0(5) . .
Co2 N3 C30 C31 176.2(3) . .
N3 C30 C31 N4 -1.2(5) . .
C29 N4 C31 C30 0.9(5) . .
C32 N4 C31 C30 -174.3(4) . .
C29 N4 C32 C37 151.0(4) . .
C31 N4 C32 C37 -34.9(6) . .
C29 N4 C32 C33 -31.9(6) . .
C31 N4 C32 C33 142.2(4) . .
C37 C32 C33 C34 1.3(7) . .
N4 C32 C33 C34 -175.8(4) . .
C32 C33 C34 C35 -1.0(7) . .
C33 C34 C35 C36 0.8(7) . .
C33 C34 C35 C26 178.4(4) . 2_556
C34 C35 C36 C37 -1.0(7) . .
C26 C35 C36 C37 -178.6(4) 2_556 .
C33 C32 C37 C36 -1.5(7) . .
N4 C32 C37 C36 175.5(4) . .
C35 C36 C37 C32 1.4(7) . .
C9 C8 C17 C16 4.6(6) . .
O3 C8 C17 C16 -171.7(3) . .
C9 C8 C17 C18 179.2(3) . .
O3 C8 C17 C18 2.9(6) . .
Co1 O16 C18 O6 -61.6(5) 1_455 .
Co1 O16 C18 C17 114.7(3) 1_455 .
C16 C17 C18 O6 133.7(4) . .
C8 C17 C18 O6 -41.0(5) . .
C16 C17 C18 O16 -42.9(5) . .
C8 C17 C18 O16 142.4(4) . .
O16 C18 O6 Co2 11.5(6) . 2_565
C17 C18 O6 Co2 -164.7(2) . 2_565
C8 C17 C16 C15 0.9(6) . .
C18 C17 C16 C15 -174.1(3) . .
C14 C15 C16 C17 174.7(4) . .
C10 C15 C16 C17 -4.7(6) . .
C4 C3 C19 O5 68.0(5) . .
C2 C3 C19 O5 -114.3(4) . .
C4 C3 C19 O4 -108.2(4) . .
C2 C3 C19 O4 69.5(5) . .
O5 C19 O4 Co1 25.2(6) . 2_665
C3 C19 O4 Co1 -159.1(3) . 2_665
O4 C19 O5 Co2 -47.1(6) . 2_665
C3 C19 O5 Co2 137.3(3) . 2_665
